data_2239426
loop_
_publ_author_name
'Chen, Jiang'
'Jin, Zhe-Peng'
'Gao, Bing-Fei'
'Yu, Jian-Hua'
'Wu, Jie-Ying'

_publ_section_title
;
 2-{(<i>E</i>)-[4-(Diphenylamino)phenyl]iminomethyl}phenol
;
_journal_issue 3
_journal_name_full 'Acta Crystallographica Section E'
_journal_page_first o314
_journal_paper_doi 10.1107/S1600536814003195
_journal_volume 70
_journal_year 2014
_chemical_formula_iupac 'C25 H20 N2 O'
_chemical_formula_moiety 'C25 H20 N2 O'
_chemical_formula_sum 'C25 H20 N2 O'
_chemical_formula_weight 364.43
_chemical_name_systematic
;
2-{(<i>E</i>)-[4-(Diphenylamino)phenyl]iminomethyl}phenol
;
_space_group_IT_number 14
_symmetry_cell_setting monoclinic
_symmetry_space_group_name_Hall '-P 2ybc'
_symmetry_space_group_name_H-M 'P 1 21/c 1'
_atom_sites_solution_hydrogens geom
_atom_sites_solution_primary direct
_atom_sites_solution_secondary difmap
_audit_creation_method SHELXL-97
_cell_angle_alpha 90.00
_cell_angle_beta 99.8340(10)
_cell_angle_gamma 90.00
_cell_formula_units_Z 8
_cell_length_a 18.4128(4)
_cell_length_b 21.2523(4)
_cell_length_c 10.2080(2)
_cell_measurement_reflns_used 9854
_cell_measurement_temperature 298(2)
_cell_measurement_theta_max 24.74
_cell_measurement_theta_min 2.22
_cell_volume 3935.84(14)
_computing_cell_refinement 'SAINT (Bruker, 2002)'
_computing_data_collection 'SMART (Bruker, 2002)'
_computing_data_reduction 'SAINT (Bruker, 2002)'
_computing_molecular_graphics 'SHELXTL (Sheldrick, 2008)'
_computing_publication_material 'SHELXTL (Sheldrick, 2008)'
_computing_structure_refinement 'SHELXL97 (Sheldrick, 2008)'
_computing_structure_solution 'SHELXS97 (Sheldrick, 2008)'
_diffrn_ambient_temperature 298(2)
_diffrn_measured_fraction_theta_full 0.998
_diffrn_measured_fraction_theta_max 0.998
_diffrn_measurement_device_type 'Bruker SMART CCD'
_diffrn_measurement_method '\f and \w scans'
_diffrn_radiation_monochromator graphite
_diffrn_radiation_source 'fine-focus sealed tube'
_diffrn_radiation_type MoK\a
_diffrn_radiation_wavelength 0.71073
_diffrn_reflns_av_R_equivalents 0.0287
_diffrn_reflns_av_sigmaI/netI 0.0186
_diffrn_reflns_limit_h_max 18
_diffrn_reflns_limit_h_min -23
_diffrn_reflns_limit_k_max 23
_diffrn_reflns_limit_k_min -27
_diffrn_reflns_limit_l_max 13
_diffrn_reflns_limit_l_min -13
_diffrn_reflns_number 65034
_diffrn_reflns_theta_full 27.42
_diffrn_reflns_theta_max 27.42
_diffrn_reflns_theta_min 2.22
_exptl_absorpt_coefficient_mu 0.076
_exptl_absorpt_correction_T_max 0.9850
_exptl_absorpt_correction_T_min 0.9777
_exptl_absorpt_correction_type multi-scan
_exptl_absorpt_process_details '(SADABS; Sheldrick, 1996)'
_exptl_crystal_colour yellow
_exptl_crystal_density_diffrn 1.230
_exptl_crystal_density_method 'not measured'
_exptl_crystal_description block
_exptl_crystal_F_000 1536
_exptl_crystal_size_max 0.30
_exptl_crystal_size_mid 0.20
_exptl_crystal_size_min 0.20
_refine_diff_density_max 0.131
_refine_diff_density_min -0.180
_refine_ls_extinction_method none
_refine_ls_goodness_of_fit_ref 1.090
_refine_ls_hydrogen_treatment constr
_refine_ls_matrix_type full
_refine_ls_number_parameters 507
_refine_ls_number_reflns 8961
_refine_ls_number_restraints 0
_refine_ls_restrained_S_all 1.090
_refine_ls_R_factor_all 0.0755
_refine_ls_R_factor_gt 0.0492
_refine_ls_shift/su_max 0.001
_refine_ls_shift/su_mean 0.000
_refine_ls_structure_factor_coef Fsqd
_refine_ls_weighting_details 'calc w=1/[\s^2^(Fo^2^)+(0.1000P)^2^+0.5243P] where P=(Fo^2^+2Fc^2^)/3'
_refine_ls_weighting_scheme calc
_refine_ls_wR_factor_gt 0.1518
_refine_ls_wR_factor_ref 0.1813
_reflns_number_gt 6499
_reflns_number_total 8961
_reflns_threshold_expression I>2\s(I)
_cod_data_source_file lh5685sup1.cif
_cod_data_source_block I
_cod_original_sg_symbol_H-M 'P 21/c'
_cod_database_code 2239426
_cod_database_fobs_code 2239426

loop_
_symmetry_equiv_pos_as_xyz
'x, y, z'
'-x, y+1/2, -z+1/2'
'-x, -y, -z'
'x, -y-1/2, z-1/2'

loop_
_atom_site_type_symbol
_atom_site_label
_atom_site_fract_x
_atom_site_fract_y
_atom_site_fract_z
_atom_site_U_iso_or_equiv
_atom_site_adp_type
_atom_site_calc_flag
_atom_site_refinement_flags
_atom_site_occupancy
_atom_site_symmetry_multiplicity
N N2 0.65015(7) 0.18511(7) 0.70724(14) 0.0475(3) Uani d . 1 1
O O1 0.52431(8) 0.12577(8) 0.67606(13) 0.0767(4) Uani d . 1 1
H H1 0.5657 0.1359 0.7130 0.115 Uiso calc R 1 1
C C35 0.71752(14) 0.54098(15) 1.1730(2) 0.0880(8) Uani d . 1 1
H H35 0.7229 0.5554 1.2602 0.106 Uiso calc R 1 1
N N4 0.41701(8) 0.39242(7) 0.52112(15) 0.0553(4) Uani d . 1 1
N N1 0.91196(7) 0.25341(7) 1.04786(15) 0.0546(4) Uani d . 1 1
O O2 0.28230(8) 0.36766(9) 0.54581(15) 0.0775(4) Uani d . 1 1
H H2 0.3237 0.3829 0.5651 0.116 Uiso calc R 1 1
N N3 0.69482(8) 0.47621(8) 0.77970(15) 0.0589(4) Uani d . 1 1
C C16 0.71657(8) 0.20425(7) 0.78898(16) 0.0440(3) Uani d . 1 1
C C13 0.84654(8) 0.23704(7) 0.96105(16) 0.0455(4) Uani d . 1 1
C C20 0.56131(8) 0.19141(8) 0.50738(16) 0.0462(4) Uani d . 1 1
C C7 0.96755(8) 0.20695(8) 1.08522(17) 0.0463(4) Uani d . 1 1
C C19 0.63139(9) 0.20661(8) 0.58888(17) 0.0483(4) Uani d . 1 1
H H19 0.6639 0.2328 0.5543 0.058 Uiso calc R 1 1
C C1 0.92484(9) 0.31669(7) 1.09053(16) 0.0467(4) Uani d . 1 1
C C32 0.70191(10) 0.49776(9) 0.91339(18) 0.0550(4) Uani d . 1 1
C C45 0.33276(10) 0.34029(8) 0.35242(19) 0.0557(4) Uani d . 1 1
C C15 0.74933(9) 0.26249(8) 0.77910(17) 0.0518(4) Uani d . 1 1
H H15 0.7277 0.2911 0.7152 0.062 Uiso calc R 1 1
C C39 0.62060(9) 0.40697(8) 0.61860(18) 0.0537(4) Uani d . 1 1
H H39 0.6634 0.3878 0.6016 0.064 Uiso calc R 1 1
C C26 0.75879(9) 0.47338(8) 0.71989(17) 0.0489(4) Uani d . 1 1
C C8 1.00166(10) 0.20185(9) 1.21639(18) 0.0573(4) Uani d . 1 1
H H8 0.9875 0.2279 1.2807 0.069 Uiso calc R 1 1
C C25 0.50993(9) 0.15246(9) 0.55383(17) 0.0545(4) Uani d . 1 1
C C21 0.54279(10) 0.21685(9) 0.38024(18) 0.0581(4) Uani d . 1 1
H H21 0.5768 0.2422 0.3475 0.070 Uiso calc R 1 1
C C17 0.74919(9) 0.16321(8) 0.88735(16) 0.0470(4) Uani d . 1 1
H H17 0.7276 0.1242 0.8961 0.056 Uiso calc R 1 1
C C40 0.55297(10) 0.38645(9) 0.55257(18) 0.0549(4) Uani d . 1 1
H H40 0.5507 0.3540 0.4909 0.066 Uiso calc R 1 1
C C38 0.62562(9) 0.45600(8) 0.71015(17) 0.0512(4) Uani d . 1 1
C C18 0.81303(9) 0.17920(8) 0.97237(17) 0.0482(4) Uani d . 1 1
H H18 0.8338 0.1510 1.0378 0.058 Uiso calc R 1 1
C C12 0.98805(9) 0.16712(8) 0.99112(18) 0.0528(4) Uani d . 1 1
H H12 0.9648 0.1699 0.9030 0.063 Uiso calc R 1 1
C C2 0.86863(10) 0.35225(8) 1.12765(18) 0.0535(4) Uani d . 1 1
H H2A 0.8223 0.3345 1.1259 0.064 Uiso calc R 1 1
C C11 1.04306(10) 0.12317(9) 1.0277(2) 0.0616(5) Uani d . 1 1
H H11 1.0566 0.0963 0.9640 0.074 Uiso calc R 1 1
C C14 0.81354(9) 0.27842(8) 0.86274(18) 0.0533(4) Uani d . 1 1
H H14 0.8352 0.3173 0.8535 0.064 Uiso calc R 1 1
C C6 0.99364(10) 0.34357(9) 1.0969(2) 0.0612(5) Uani d . 1 1
H H6 1.0320 0.3203 1.0727 0.073 Uiso calc R 1 1
C C44 0.40457(10) 0.36586(9) 0.40703(19) 0.0580(4) Uani d . 1 1
H H44 0.4425 0.3629 0.3579 0.070 Uiso calc R 1 1
C C41 0.48819(9) 0.41398(9) 0.57765(17) 0.0524(4) Uani d . 1 1
C C50 0.27411(10) 0.34239(9) 0.4237(2) 0.0612(5) Uani d . 1 1
C C9 1.05702(11) 0.15786(11) 1.2517(2) 0.0680(5) Uani d . 1 1
H H9 1.0802 0.1548 1.3398 0.082 Uiso calc R 1 1
C C27 0.75680(10) 0.49235(9) 0.58993(19) 0.0574(4) Uani d . 1 1
H H27 0.7128 0.5063 0.5397 0.069 Uiso calc R 1 1
C C43 0.56070(10) 0.48410(10) 0.73322(19) 0.0606(5) Uani d . 1 1
H H43 0.5628 0.5177 0.7922 0.073 Uiso calc R 1 1
C C31 0.82527(10) 0.45261(9) 0.7935(2) 0.0595(5) Uani d . 1 1
H H31 0.8274 0.4396 0.8811 0.071 Uiso calc R 1 1
C C30 0.88793(11) 0.45130(9) 0.7362(3) 0.0705(6) Uani d . 1 1
H H30 0.9322 0.4375 0.7856 0.085 Uiso calc R 1 1
C C28 0.82003(12) 0.49053(10) 0.5349(2) 0.0696(5) Uani d . 1 1
H H28 0.8183 0.5033 0.4473 0.083 Uiso calc R 1 1
C C46 0.32167(12) 0.31212(11) 0.2265(2) 0.0757(6) Uani d . 1 1
H H46 0.3602 0.3108 0.1784 0.091 Uiso calc R 1 1
C C29 0.88547(12) 0.47023(10) 0.6072(3) 0.0732(6) Uani d . 1 1
H H29 0.9278 0.4693 0.5690 0.088 Uiso calc R 1 1
C C3 0.88131(12) 0.41414(10) 1.1674(2) 0.0673(5) Uani d . 1 1
H H3 0.8430 0.4380 1.1902 0.081 Uiso calc R 1 1
C C22 0.47585(12) 0.20549(11) 0.3023(2) 0.0676(5) Uani d . 1 1
H H22 0.4645 0.2230 0.2178 0.081 Uiso calc R 1 1
C C42 0.49353(10) 0.46248(10) 0.6692(2) 0.0605(5) Uani d . 1 1
H H42 0.4506 0.4809 0.6879 0.073 Uiso calc R 1 1
C C24 0.44245(10) 0.14073(12) 0.4740(2) 0.0704(6) Uani d . 1 1
H H24 0.4085 0.1144 0.5042 0.084 Uiso calc R 1 1
C C10 1.07792(10) 0.11884(10) 1.1578(2) 0.0666(5) Uani d . 1 1
H H10 1.1154 0.0896 1.1819 0.080 Uiso calc R 1 1
C C23 0.42569(11) 0.16797(12) 0.3502(2) 0.0726(6) Uani d . 1 1
H H23 0.3798 0.1608 0.2983 0.087 Uiso calc R 1 1
C C37 0.74217(11) 0.55151(10) 0.9510(2) 0.0651(5) Uani d . 1 1
H H37 0.7642 0.5734 0.8893 0.078 Uiso calc R 1 1
C C33 0.66962(13) 0.46571(11) 1.0058(2) 0.0724(6) Uani d . 1 1
H H33 0.6427 0.4293 0.9814 0.087 Uiso calc R 1 1
C C4 0.94920(14) 0.44041(10) 1.1734(3) 0.0803(6) Uani d . 1 1
H H4 0.9574 0.4820 1.2004 0.096 Uiso calc R 1 1
C C36 0.74966(13) 0.57282(12) 1.0814(2) 0.0815(7) Uani d . 1 1
H H36 0.7768 0.6091 1.1066 0.098 Uiso calc R 1 1
C C5 1.00554(13) 0.40513(11) 1.1393(3) 0.0801(7) Uani d . 1 1
H H5 1.0522 0.4228 1.1447 0.096 Uiso calc R 1 1
C C49 0.20642(12) 0.31691(12) 0.3675(3) 0.0850(7) Uani d . 1 1
H H49 0.1671 0.3186 0.4137 0.102 Uiso calc R 1 1
C C47 0.25461(16) 0.28644(12) 0.1733(3) 0.0941(8) Uani d . 1 1
H H47 0.2478 0.2673 0.0902 0.113 Uiso calc R 1 1
C C34 0.67742(15) 0.48791(15) 1.1355(2) 0.0883(8) Uani d . 1 1
H H34 0.6551 0.4664 1.1974 0.106 Uiso calc R 1 1
C C48 0.19746(14) 0.28941(13) 0.2448(3) 0.0976(9) Uani d . 1 1
H H48 0.1519 0.2724 0.2086 0.117 Uiso calc R 1 1

loop_
_atom_site_aniso_label
_atom_site_aniso_U_11
_atom_site_aniso_U_22
_atom_site_aniso_U_33
_atom_site_aniso_U_12
_atom_site_aniso_U_13
_atom_site_aniso_U_23
N2 0.0392(7) 0.0522(8) 0.0498(8) -0.0011(6) 0.0035(6) -0.0029(6)
O1 0.0643(8) 0.1061(12) 0.0574(8) -0.0312(8) 0.0041(6) 0.0169(8)
C35 0.0838(16) 0.117(2) 0.0560(12) 0.0424(15) -0.0093(11) -0.0196(14)
N4 0.0454(7) 0.0602(9) 0.0582(9) -0.0063(6) 0.0029(6) -0.0003(7)
N1 0.0470(7) 0.0417(7) 0.0671(9) 0.0048(6) -0.0129(6) -0.0055(7)
O2 0.0627(8) 0.0956(12) 0.0762(10) 0.0009(8) 0.0177(7) 0.0033(8)
N3 0.0485(8) 0.0746(10) 0.0523(8) -0.0128(7) 0.0052(6) -0.0119(7)
C16 0.0364(7) 0.0464(8) 0.0484(8) 0.0006(6) 0.0043(6) -0.0021(7)
C13 0.0415(8) 0.0411(8) 0.0505(9) 0.0025(6) -0.0017(6) -0.0028(7)
C20 0.0411(8) 0.0505(9) 0.0462(8) -0.0019(6) 0.0054(6) -0.0053(7)
C7 0.0381(7) 0.0426(8) 0.0556(9) 0.0010(6) 0.0006(6) 0.0021(7)
C19 0.0412(8) 0.0530(9) 0.0507(9) -0.0044(7) 0.0079(7) -0.0017(7)
C1 0.0483(8) 0.0418(8) 0.0469(8) -0.0017(6) -0.0012(7) -0.0014(7)
C32 0.0509(9) 0.0603(10) 0.0511(9) 0.0002(8) 0.0010(7) -0.0055(8)
C45 0.0487(9) 0.0498(10) 0.0647(11) -0.0001(7) -0.0010(8) -0.0008(8)
C15 0.0522(9) 0.0434(9) 0.0548(10) 0.0044(7) -0.0051(7) 0.0049(7)
C39 0.0464(9) 0.0543(10) 0.0596(10) 0.0001(7) 0.0067(7) -0.0062(8)
C26 0.0464(8) 0.0418(8) 0.0571(10) -0.0062(7) 0.0046(7) -0.0027(7)
C8 0.0530(9) 0.0629(11) 0.0530(10) 0.0075(8) 0.0001(8) -0.0029(8)
C25 0.0464(9) 0.0667(11) 0.0500(9) -0.0082(8) 0.0074(7) -0.0037(8)
C21 0.0576(10) 0.0627(11) 0.0527(10) -0.0075(8) 0.0055(8) 0.0019(8)
C17 0.0459(8) 0.0429(8) 0.0511(9) -0.0043(7) 0.0052(7) 0.0030(7)
C40 0.0517(9) 0.0536(10) 0.0576(10) -0.0033(7) 0.0046(8) -0.0090(8)
C38 0.0467(9) 0.0546(10) 0.0509(9) -0.0070(7) 0.0045(7) -0.0031(7)
C18 0.0498(9) 0.0407(8) 0.0507(9) 0.0024(7) -0.0009(7) 0.0056(7)
C12 0.0527(9) 0.0535(10) 0.0501(9) 0.0021(7) 0.0032(7) 0.0005(8)
C2 0.0507(9) 0.0490(9) 0.0596(10) 0.0017(7) 0.0057(7) -0.0010(8)
C11 0.0525(10) 0.0597(11) 0.0734(12) 0.0094(8) 0.0130(9) -0.0049(9)
C14 0.0529(9) 0.0380(8) 0.0637(10) -0.0046(7) -0.0048(8) 0.0051(7)
C6 0.0512(10) 0.0577(11) 0.0738(12) -0.0053(8) 0.0085(9) -0.0066(9)
C44 0.0460(9) 0.0674(12) 0.0600(11) -0.0042(8) 0.0076(8) -0.0023(9)
C41 0.0450(8) 0.0571(10) 0.0537(9) -0.0073(7) 0.0047(7) -0.0001(8)
C50 0.0475(9) 0.0579(11) 0.0757(13) -0.0002(8) 0.0039(8) 0.0104(10)
C9 0.0566(10) 0.0810(14) 0.0599(11) 0.0139(10) -0.0090(9) 0.0049(10)
C27 0.0554(10) 0.0523(10) 0.0636(11) -0.0042(8) 0.0074(8) 0.0057(8)
C43 0.0554(10) 0.0631(11) 0.0630(11) -0.0019(8) 0.0092(8) -0.0172(9)
C31 0.0565(10) 0.0492(10) 0.0684(11) -0.0023(8) -0.0019(9) 0.0008(8)
C30 0.0488(10) 0.0493(10) 0.1082(18) 0.0018(8) -0.0011(10) -0.0123(11)
C28 0.0740(13) 0.0618(12) 0.0772(13) -0.0143(10) 0.0252(11) 0.0013(10)
C46 0.0661(12) 0.0793(14) 0.0757(14) 0.0055(10) -0.0050(10) -0.0161(12)
C29 0.0601(12) 0.0543(11) 0.1110(19) -0.0119(9) 0.0310(12) -0.0178(12)
C3 0.0758(13) 0.0549(11) 0.0682(12) 0.0126(9) 0.0038(10) -0.0106(9)
C22 0.0696(12) 0.0754(13) 0.0517(10) -0.0030(10) -0.0071(9) 0.0001(9)
C42 0.0463(9) 0.0679(12) 0.0672(11) 0.0000(8) 0.0097(8) -0.0129(9)
C24 0.0500(10) 0.0926(16) 0.0674(13) -0.0241(10) 0.0064(9) -0.0085(11)
C10 0.0463(9) 0.0671(12) 0.0825(14) 0.0162(8) 0.0002(9) 0.0043(11)
C23 0.0538(10) 0.0930(16) 0.0644(12) -0.0107(10) -0.0088(9) -0.0120(11)
C37 0.0570(10) 0.0642(12) 0.0691(12) -0.0007(9) -0.0039(9) -0.0094(10)
C33 0.0802(14) 0.0755(14) 0.0623(12) -0.0020(11) 0.0149(10) 0.0035(10)
C4 0.0904(16) 0.0478(11) 0.0958(17) -0.0088(11) -0.0037(13) -0.0152(11)
C36 0.0690(13) 0.0803(15) 0.0833(16) 0.0147(11) -0.0211(12) -0.0294(13)
C5 0.0685(13) 0.0657(13) 0.1025(17) -0.0241(11) 0.0046(12) -0.0100(12)
C49 0.0499(11) 0.0879(17) 0.113(2) -0.0064(11) 0.0006(12) 0.0179(15)
C47 0.0868(17) 0.0775(16) 0.1023(19) 0.0035(13) -0.0287(15) -0.0260(14)
C34 0.0930(17) 0.114(2) 0.0592(13) 0.0266(16) 0.0154(12) 0.0115(14)
C48 0.0638(14) 0.0815(16) 0.132(2) -0.0167(12) -0.0281(15) 0.0068(16)

loop_
_atom_type_symbol
_atom_type_description
_atom_type_scat_dispersion_real
_atom_type_scat_dispersion_imag
_atom_type_scat_source
C C 0.0033 0.0016 'International Tables Vol C Tables 4.2.6.8 and 6.1.1.4'
H H 0.0000 0.0000 'International Tables Vol C Tables 4.2.6.8 and 6.1.1.4'
N N 0.0061 0.0033 'International Tables Vol C Tables 4.2.6.8 and 6.1.1.4'
O O 0.0106 0.0060 'International Tables Vol C Tables 4.2.6.8 and 6.1.1.4'

loop_
_geom_angle_atom_site_label_1
_geom_angle_atom_site_label_2
_geom_angle_atom_site_label_3
_geom_angle
C19 N2 C16 121.25(14)
C25 O1 H1 109.5
C34 C35 C36 119.5(2)
C34 C35 H35 120.2
C36 C35 H35 120.2
C44 N4 C41 121.57(16)
C13 N1 C1 120.37(13)
C13 N1 C7 119.58(13)
C1 N1 C7 119.90(13)
C50 O2 H2 109.5
C38 N3 C26 120.95(14)
C38 N3 C32 120.38(14)
C26 N3 C32 118.64(13)
C17 C16 C15 118.26(14)
C17 C16 N2 117.98(14)
C15 C16 N2 123.72(14)
C18 C13 C14 118.24(14)
C18 C13 N1 120.63(14)
C14 C13 N1 121.13(15)
C21 C20 C25 118.23(15)
C21 C20 C19 120.08(15)
C25 C20 C19 121.68(15)
C12 C7 C8 119.53(15)
C12 C7 N1 120.49(15)
C8 C7 N1 119.98(16)
N2 C19 C20 122.16(15)
N2 C19 H19 118.9
C20 C19 H19 118.9
C6 C1 C2 118.92(16)
C6 C1 N1 120.64(16)
C2 C1 N1 120.44(15)
C33 C32 C37 119.53(19)
C33 C32 N3 121.15(18)
C37 C32 N3 119.32(18)
C46 C45 C50 119.02(18)
C46 C45 C44 119.56(18)
C50 C45 C44 121.42(17)
C14 C15 C16 120.79(15)
C14 C15 H15 119.6
C16 C15 H15 119.6
C40 C39 C38 120.99(16)
C40 C39 H39 119.5
C38 C39 H39 119.5
C27 C26 C31 119.14(17)
C27 C26 N3 120.91(15)
C31 C26 N3 119.94(16)
C7 C8 C9 119.82(18)
C7 C8 H8 120.1
C9 C8 H8 120.1
O1 C25 C24 118.70(17)
O1 C25 C20 121.50(15)
C24 C25 C20 119.80(17)
C22 C21 C20 121.70(18)
C22 C21 H21 119.2
C20 C21 H21 119.2
C18 C17 C16 121.19(15)
C18 C17 H17 119.4
C16 C17 H17 119.4
C39 C40 C41 120.48(17)
C39 C40 H40 119.8
C41 C40 H40 119.8
C43 C38 C39 118.32(15)
C43 C38 N3 120.70(16)
C39 C38 N3 120.98(16)
C17 C18 C13 120.57(15)
C17 C18 H18 119.7
C13 C18 H18 119.7
C7 C12 C11 120.09(17)
C7 C12 H12 120.0
C11 C12 H12 120.0
C3 C2 C1 120.12(17)
C3 C2 H2A 119.9
C1 C2 H2A 119.9
C10 C11 C12 120.39(18)
C10 C11 H11 119.8
C12 C11 H11 119.8
C15 C14 C13 120.93(15)
C15 C14 H14 119.5
C13 C14 H14 119.5
C1 C6 C5 120.06(19)
C1 C6 H6 120.0
C5 C6 H6 120.0
N4 C44 C45 121.68(17)
N4 C44 H44 119.2
C45 C44 H44 119.2
C42 C41 C40 118.26(15)
C42 C41 N4 118.07(16)
C40 C41 N4 123.53(16)
O2 C50 C49 119.3(2)
O2 C50 C45 121.35(16)
C49 C50 C45 119.3(2)
C10 C9 C8 120.57(18)
C10 C9 H9 119.7
C8 C9 H9 119.7
C28 C27 C26 119.87(18)
C28 C27 H27 120.1
C26 C27 H27 120.1
C42 C43 C38 120.32(17)
C42 C43 H43 119.8
C38 C43 H43 119.8
C30 C31 C26 119.92(19)
C30 C31 H31 120.0
C26 C31 H31 120.0
C29 C30 C31 120.57(19)
C29 C30 H30 119.7
C31 C30 H30 119.7
C29 C28 C27 121.1(2)
C29 C28 H28 119.5
C27 C28 H28 119.5
C47 C46 C45 120.9(2)
C47 C46 H46 119.6
C45 C46 H46 119.6
C30 C29 C28 119.42(19)
C30 C29 H29 120.3
C28 C29 H29 120.3
C4 C3 C2 120.7(2)
C4 C3 H3 119.6
C2 C3 H3 119.6
C21 C22 C23 119.31(19)
C21 C22 H22 120.3
C23 C22 H22 120.3
C43 C42 C41 121.61(17)
C43 C42 H42 119.2
C41 C42 H42 119.2
C23 C24 C25 120.10(18)
C23 C24 H24 119.9
C25 C24 H24 119.9
C9 C10 C11 119.59(17)
C9 C10 H10 120.2
C11 C10 H10 120.2
C22 C23 C24 120.84(18)
C22 C23 H23 119.6
C24 C23 H23 119.6
C32 C37 C36 119.8(2)
C32 C37 H37 120.1
C36 C37 H37 120.1
C32 C33 C34 119.9(2)
C32 C33 H33 120.1
C34 C33 H33 120.1
C3 C4 C5 119.5(2)
C3 C4 H4 120.2
C5 C4 H4 120.2
C35 C36 C37 120.6(2)
C35 C36 H36 119.7
C37 C36 H36 119.7
C4 C5 C6 120.6(2)
C4 C5 H5 119.7
C6 C5 H5 119.7
C48 C49 C50 120.3(2)
C48 C49 H49 119.9
C50 C49 H49 119.9
C46 C47 C48 119.2(2)
C46 C47 H47 120.4
C48 C47 H47 120.4
C35 C34 C33 120.7(3)
C35 C34 H34 119.7
C33 C34 H34 119.7
C49 C48 C47 121.4(2)
C49 C48 H48 119.3
C47 C48 H48 119.3

loop_
_geom_bond_atom_site_label_1
_geom_bond_atom_site_label_2
_geom_bond_distance
N2 C19 1.283(2)
N2 C16 1.4173(19)
O1 C25 1.355(2)
O1 H1 0.8200
C35 C34 1.366(4)
C35 C36 1.368(4)
C35 H35 0.9300
N4 C44 1.279(2)
N4 C41 1.415(2)
N1 C13 1.4115(19)
N1 C1 1.421(2)
N1 C7 1.427(2)
O2 C50 1.342(2)
O2 H2 0.8200
N3 C38 1.415(2)
N3 C26 1.418(2)
N3 C32 1.424(2)
C16 C17 1.387(2)
C16 C15 1.388(2)
C13 C18 1.389(2)
C13 C14 1.393(2)
C20 C21 1.393(2)
C20 C25 1.399(2)
C20 C19 1.447(2)
C7 C12 1.380(2)
C7 C8 1.383(2)
C19 H19 0.9300
C1 C6 1.381(2)
C1 C2 1.385(2)
C32 C33 1.378(3)
C32 C37 1.380(3)
C45 C46 1.400(3)
C45 C50 1.402(3)
C45 C44 1.450(2)
C15 C14 1.377(2)
C15 H15 0.9300
C39 C40 1.381(2)
C39 C38 1.392(2)
C39 H39 0.9300
C26 C27 1.381(2)
C26 C31 1.394(2)
C8 C9 1.385(3)
C8 H8 0.9300
C25 C24 1.387(2)
C21 C22 1.369(3)
C21 H21 0.9300
C17 C18 1.379(2)
C17 H17 0.9300
C40 C41 1.391(3)
C40 H40 0.9300
C38 C43 1.392(3)
C18 H18 0.9300
C12 C11 1.382(2)
C12 H12 0.9300
C2 C3 1.385(3)
C2 H2A 0.9300
C11 C10 1.376(3)
C11 H11 0.9300
C14 H14 0.9300
C6 C5 1.384(3)
C6 H6 0.9300
C44 H44 0.9300
C41 C42 1.384(3)
C50 C49 1.390(3)
C9 C10 1.371(3)
C9 H9 0.9300
C27 C28 1.377(3)
C27 H27 0.9300
C43 C42 1.376(3)
C43 H43 0.9300
C31 C30 1.380(3)
C31 H31 0.9300
C30 C29 1.371(3)
C30 H30 0.9300
C28 C29 1.371(3)
C28 H28 0.9300
C46 C47 1.374(3)
C46 H46 0.9300
C29 H29 0.9300
C3 C4 1.361(3)
C3 H3 0.9300
C22 C23 1.372(3)
C22 H22 0.9300
C42 H42 0.9300
C24 C23 1.377(3)
C24 H24 0.9300
C10 H10 0.9300
C23 H23 0.9300
C37 C36 1.391(3)
C37 H37 0.9300
C33 C34 1.390(3)
C33 H33 0.9300
C4 C5 1.372(3)
C4 H4 0.9300
C36 H36 0.9300
C5 H5 0.9300
C49 C48 1.367(4)
C49 H49 0.9300
C47 C48 1.380(4)
C47 H47 0.9300
C34 H34 0.9300
C48 H48 0.9300

loop_
_geom_hbond_atom_site_label_D
_geom_hbond_atom_site_label_H
_geom_hbond_atom_site_label_A
_geom_hbond_distance_DH
_geom_hbond_distance_HA
_geom_hbond_distance_DA
_geom_hbond_angle_DHA
O1 H1 N2 0.82 1.88 2.609(2) 147
O2 H2 N4 0.82 1.86 2.590(2) 148

loop_
_geom_torsion_atom_site_label_1
_geom_torsion_atom_site_label_2
_geom_torsion_atom_site_label_3
_geom_torsion_atom_site_label_4
_geom_torsion
C19 N2 C16 C17 -153.60(16)
C19 N2 C16 C15 28.7(2)
C1 N1 C13 C18 -144.94(17)
C7 N1 C13 C18 39.5(2)
C1 N1 C13 C14 34.5(3)
C7 N1 C13 C14 -141.05(17)
C13 N1 C7 C12 44.6(2)
C1 N1 C7 C12 -130.95(18)
C13 N1 C7 C8 -135.76(18)
C1 N1 C7 C8 48.6(2)
C16 N2 C19 C20 -175.25(15)
C21 C20 C19 N2 178.81(17)
C25 C20 C19 N2 0.3(3)
C13 N1 C1 C6 -137.97(18)
C7 N1 C1 C6 37.6(2)
C13 N1 C1 C2 42.6(2)
C7 N1 C1 C2 -141.80(17)
C38 N3 C32 C33 44.7(3)
C26 N3 C32 C33 -133.12(19)
C38 N3 C32 C37 -135.65(19)
C26 N3 C32 C37 46.5(2)
C17 C16 C15 C14 1.6(3)
N2 C16 C15 C14 179.25(16)
C38 N3 C26 C27 43.8(2)
C32 N3 C26 C27 -138.44(18)
C38 N3 C26 C31 -137.73(18)
C32 N3 C26 C31 40.1(2)
C12 C7 C8 C9 1.4(3)
N1 C7 C8 C9 -178.22(18)
C21 C20 C25 O1 179.59(18)
C19 C20 C25 O1 -1.8(3)
C21 C20 C25 C24 -0.6(3)
C19 C20 C25 C24 177.94(18)
C25 C20 C21 C22 1.2(3)
C19 C20 C21 C22 -177.42(18)
C15 C16 C17 C18 -0.8(2)
N2 C16 C17 C18 -178.64(15)
C38 C39 C40 C41 -0.8(3)
C40 C39 C38 C43 -0.3(3)
C40 C39 C38 N3 178.76(17)
C26 N3 C38 C43 -148.57(18)
C32 N3 C38 C43 33.7(3)
C26 N3 C38 C39 32.4(3)
C32 N3 C38 C39 -145.35(18)
C16 C17 C18 C13 -0.3(3)
C14 C13 C18 C17 0.6(3)
N1 C13 C18 C17 -179.89(16)
C8 C7 C12 C11 -1.0(3)
N1 C7 C12 C11 178.60(16)
C6 C1 C2 C3 1.5(3)
N1 C1 C2 C3 -179.12(17)
C7 C12 C11 C10 -0.2(3)
C16 C15 C14 C13 -1.2(3)
C18 C13 C14 C15 0.1(3)
N1 C13 C14 C15 -179.37(16)
C2 C1 C6 C5 -0.3(3)
N1 C1 C6 C5 -179.68(19)
C41 N4 C44 C45 176.17(17)
C46 C45 C44 N4 179.45(19)
C50 C45 C44 N4 -1.4(3)
C39 C40 C41 C42 0.5(3)
C39 C40 C41 N4 -175.25(17)
C44 N4 C41 C42 154.47(19)
C44 N4 C41 C40 -29.8(3)
C46 C45 C50 O2 178.58(19)
C44 C45 C50 O2 -0.6(3)
C46 C45 C50 C49 -0.4(3)
C44 C45 C50 C49 -179.59(19)
C7 C8 C9 C10 -0.6(3)
C31 C26 C27 C28 0.0(3)
N3 C26 C27 C28 178.53(17)
C39 C38 C43 C42 1.7(3)
N3 C38 C43 C42 -177.35(18)
C27 C26 C31 C30 0.1(3)
N3 C26 C31 C30 -178.45(16)
C26 C31 C30 C29 -0.1(3)
C26 C27 C28 C29 -0.1(3)
C50 C45 C46 C47 -0.4(3)
C44 C45 C46 C47 178.8(2)
C31 C30 C29 C28 0.0(3)
C27 C28 C29 C30 0.1(3)
C1 C2 C3 C4 -1.4(3)
C20 C21 C22 C23 -0.2(3)
C38 C43 C42 C41 -2.1(3)
C40 C41 C42 C43 0.9(3)
N4 C41 C42 C43 176.91(18)
O1 C25 C24 C23 178.9(2)
C20 C25 C24 C23 -0.8(3)
C8 C9 C10 C11 -0.6(3)
C12 C11 C10 C9 0.9(3)
C21 C22 C23 C24 -1.3(3)
C25 C24 C23 C22 1.8(4)
C33 C32 C37 C36 -0.1(3)
N3 C32 C37 C36 -179.76(18)
C37 C32 C33 C34 0.4(3)
N3 C32 C33 C34 -179.92(19)
C2 C3 C4 C5 0.2(4)
C34 C35 C36 C37 -0.3(3)
C32 C37 C36 C35 0.0(3)
C3 C4 C5 C6 1.1(4)
C1 C6 C5 C4 -1.0(4)
O2 C50 C49 C48 -178.2(2)
C45 C50 C49 C48 0.8(3)
C45 C46 C47 C48 0.9(4)
C36 C35 C34 C33 0.6(4)
C32 C33 C34 C35 -0.7(4)
C50 C49 C48 C47 -0.3(4)
C46 C47 C48 C49 -0.5(4)
